data_7117877
loop_
_publ_author_name
'Oldenhof, S.'
'Lutz, M.'
'van der Vlugt, J. I.'
'Reek, J. N. H.'

_publ_section_title
;
 Intermolecular C-H activation with an Ir-METAMORPhos piano-stool complex
 - multiple reaction steps at a reactive ligand.
;
_journal_issue 82
_journal_name_full 'Chemical communications (Cambridge, England)'
_journal_page_first 15200
_journal_page_last 15203
_journal_paper_doi 10.1039/c5cc05916j
_journal_volume 51
_journal_year 2015
_chemical_formula_sum 'C40 H44 Cl Ir N O2 P S'
_chemical_formula_weight 861.44
_chemical_name_common SO834E
_space_group_crystal_system monoclinic
_space_group_IT_number 15
_space_group_name_Hall '-C 2yc'
_space_group_name_H-M_alt 'C 1 2/c 1'
_symmetry_space_group_name_Hall '-C 2yc'
_symmetry_space_group_name_H-M 'C 1 2/c 1'
_atom_sites_solution_hydrogens geom
_audit_update_record
;
2015-07-15 deposited with the CCDC.
2015-08-24 downloaded from the CCDC.
;
_cell_angle_alpha 90
_cell_angle_beta 106.1060(15)
_cell_angle_gamma 90
_cell_formula_units_Z 8
_cell_length_a 22.7439(8)
_cell_length_b 18.8669(7)
_cell_length_c 17.5730(6)
_cell_measurement_temperature 150.(2)
_cell_volume 7244.7(4)
_computing_structure_refinement 'SHELXL-2014/7 (Sheldrick, 2014)'
_diffrn_ambient_temperature 150.(2)
_diffrn_measured_fraction_theta_full 0.998
_diffrn_measured_fraction_theta_max 0.998
_diffrn_radiation_wavelength 0.71073
_diffrn_reflns_av_R_equivalents 0.0389
_diffrn_reflns_av_unetI/netI 0.0255
_diffrn_reflns_limit_h_max 27
_diffrn_reflns_limit_h_min -27
_diffrn_reflns_limit_k_max 22
_diffrn_reflns_limit_k_min -22
_diffrn_reflns_limit_l_max 20
_diffrn_reflns_limit_l_min -20
_diffrn_reflns_number 40820
_diffrn_reflns_theta_full 25.00
_diffrn_reflns_theta_max 25.00
_diffrn_reflns_theta_min 2.47
_exptl_absorpt_coefficient_mu 3.897
_exptl_absorpt_correction_T_max 0.70
_exptl_absorpt_correction_T_min 0.30
_exptl_absorpt_correction_type multi-scan
_exptl_absorpt_process_details 'SADABS V2014/5 (Bruker AXS Inc.)'
_exptl_crystal_colour red
_exptl_crystal_density_diffrn 1.580
_exptl_crystal_density_method 'not measured'
_exptl_crystal_description needle
_exptl_crystal_F_000 3456
_exptl_crystal_size_max 0.400
_exptl_crystal_size_mid 0.100
_exptl_crystal_size_min 0.100
_refine_diff_density_max 1.124
_refine_diff_density_min -1.142
_refine_ls_extinction_method none
_refine_ls_goodness_of_fit_ref 1.073
_refine_ls_hydrogen_treatment constr
_refine_ls_matrix_type full
_refine_ls_number_parameters 430
_refine_ls_number_reflns 6384
_refine_ls_number_restraints 0
_refine_ls_restrained_S_all 1.073
_refine_ls_R_factor_all 0.0292
_refine_ls_R_factor_gt 0.0226
_refine_ls_shift/su_max 0.003
_refine_ls_shift/su_mean 0.000
_refine_ls_structure_factor_coef Fsqd
_refine_ls_weighting_details 'w=1/[\s^2^(Fo^2^)+(0.0500P)^2^] where P=(Fo^2^+2Fc^2^)/3'
_refine_ls_weighting_scheme calc
_refine_ls_wR_factor_gt 0.0642
_refine_ls_wR_factor_ref 0.0707
_reflns_number_gt 5662
_reflns_number_total 6384
_reflns_threshold_expression 'I > 2\s(I)'
_cod_data_source_file c5cc05916j2.cif
_cod_data_source_block I
_cod_database_code 7117877

loop_
_space_group_symop_operation_xyz
'x, y, z'
'-x, y, -z+1/2'
'x+1/2, y+1/2, z'
'-x+1/2, y+1/2, -z+1/2'
'-x, -y, -z'
'x, -y, z-1/2'
'-x+1/2, -y+1/2, -z'
'x+1/2, -y+1/2, z-1/2'

loop_
_atom_site_type_symbol
_atom_site_label
_atom_site_fract_x
_atom_site_fract_y
_atom_site_fract_z
_atom_site_U_iso_or_equiv
_atom_site_adp_type
_atom_site_calc_flag
_atom_site_refinement_flags_adp
_atom_site_refinement_flags_posn
_atom_site_occupancy
Ir Ir1 0.23486(2) 0.48786(2) 0.76545(2) 0.01701(7) Uani d . . 1
P P1 0.33364(4) 0.47973(4) 0.76985(5) 0.01592(17) Uani d . . 1
Cl Cl1 0.20780(4) 0.54232(5) 0.63644(4) 0.02942(19) Uani d . . 1
N N1 0.34194(11) 0.56719(14) 0.79786(15) 0.0185(5) Uani d . . 1
C C1 0.27993(14) 0.58268(16) 0.80311(17) 0.0179(6) Uani d . . 1
C C2 0.26610(15) 0.64616(18) 0.82735(19) 0.0245(7) Uani d . . 1
H H2 0.2988 0.6788 0.8453 0.029 Uiso calc U R 1
C C3 0.20506(16) 0.66993(17) 0.8288(2) 0.0287(8) Uani d . . 1
C C4 0.19746(19) 0.7076(2) 0.8935(3) 0.0399(9) Uani d . . 1
H H4 0.2321 0.7172 0.9369 0.048 Uiso calc U R 1
C C5 0.1402(2) 0.7314(2) 0.8959(3) 0.0514(12) Uani d . . 1
H H5 0.136 0.7563 0.9411 0.062 Uiso calc U R 1
C C6 0.0895(2) 0.7191(2) 0.8331(3) 0.0474(11) Uani d . . 1
H H6 0.0503 0.7353 0.8347 0.057 Uiso calc U R 1
C C7 0.09609(19) 0.6830(2) 0.7677(3) 0.0424(10) Uani d . . 1
H H7 0.0613 0.6747 0.7241 0.051 Uiso calc U R 1
C C8 0.15317(16) 0.6585(2) 0.7649(2) 0.0312(8) Uani d . . 1
H H8 0.157 0.6338 0.7194 0.037 Uiso calc U R 1
S S1 0.40348(4) 0.61810(4) 0.81698(4) 0.02040(16) Uani d . . 1
O O1 0.40664(11) 0.66031(13) 0.88600(13) 0.0282(5) Uani d . . 1
O O2 0.45370(10) 0.57207(13) 0.81842(14) 0.0289(5) Uani d . . 1
C C9 0.39282(14) 0.67699(17) 0.73648(18) 0.0204(6) Uani d . . 1
C C10 0.42138(18) 0.7417(2) 0.7512(2) 0.0326(8) Uani d . . 1
H H10 0.4427 0.7545 0.8039 0.039 Uiso calc U R 1
C C11 0.41921(19) 0.7882(2) 0.6897(2) 0.0361(9) Uani d . . 1
H H11 0.4387 0.833 0.7008 0.043 Uiso calc U R 1
C C12 0.38902(14) 0.77048(18) 0.61208(19) 0.0223(7) Uani d . . 1
C C13 0.35915(18) 0.7058(2) 0.5994(2) 0.0353(9) Uani d . . 1
H H13 0.3369 0.6933 0.5469 0.042 Uiso calc U R 1
C C14 0.36048(19) 0.6588(2) 0.6602(2) 0.0355(9) Uani d . . 1
H H14 0.3395 0.6148 0.6497 0.043 Uiso calc U R 1
C C15 0.38884(15) 0.81975(19) 0.54413(19) 0.0269(7) Uani d . . 1
H H15A 0.3644 0.8623 0.548 0.032 Uiso calc U R 1
H H15B 0.3685 0.7956 0.4937 0.032 Uiso calc U R 1
C C16 0.45256(15) 0.84321(18) 0.54202(19) 0.0244(7) Uani d . . 1
H H16A 0.4709 0.8727 0.5892 0.029 Uiso calc U R 1
H H16B 0.4787 0.8008 0.5448 0.029 Uiso calc U R 1
C C17 0.45192(16) 0.8852(2) 0.4678(2) 0.0290(8) Uani d . . 1
H H17A 0.4316 0.8566 0.4206 0.035 Uiso calc U R 1
H H17B 0.4275 0.9288 0.4665 0.035 Uiso calc U R 1
C C18 0.51539(17) 0.9056(2) 0.4634(2) 0.0407(10) Uani d . . 1
H H18A 0.5344 0.9374 0.5074 0.061 Uiso calc U R 1
H H18B 0.5123 0.9297 0.413 0.061 Uiso calc U R 1
H H18C 0.5404 0.8628 0.4668 0.061 Uiso calc U R 1
C C19 0.22047(14) 0.42346(17) 0.86155(19) 0.0215(7) Uani d . . 1
C C20 0.21477(15) 0.37683(18) 0.7942(2) 0.0267(7) Uani d . . 1
C C21 0.16548(15) 0.40179(19) 0.7318(2) 0.0293(8) Uani d . . 1
C C22 0.13707(14) 0.4609(2) 0.7617(2) 0.0273(7) Uani d . . 1
C C23 0.17000(15) 0.47253(18) 0.8423(2) 0.0238(7) Uani d . . 1
C C24 0.26203(15) 0.4120(2) 0.9435(2) 0.0307(8) Uani d . . 1
H H24A 0.2722 0.4579 0.9701 0.046 Uiso calc U R 1
H H24B 0.2996 0.3886 0.94 0.046 Uiso calc U R 1
H H24C 0.2413 0.3822 0.9738 0.046 Uiso calc U R 1
C C25 0.25225(18) 0.31179(19) 0.7929(3) 0.0376(9) Uani d . . 1
H H25A 0.2307 0.2701 0.8049 0.056 Uiso calc U R 1
H H25B 0.292 0.3163 0.8326 0.056 Uiso calc U R 1
H H25C 0.2586 0.3064 0.7403 0.056 Uiso calc U R 1
C C26 0.1439(2) 0.3710(3) 0.6494(2) 0.0499(11) Uani d . . 1
H H26A 0.1421 0.4086 0.6103 0.075 Uiso calc U R 1
H H26B 0.1031 0.3504 0.6414 0.075 Uiso calc U R 1
H H26C 0.1725 0.3341 0.643 0.075 Uiso calc U R 1
C C27 0.0798(2) 0.4964(2) 0.7150(3) 0.0472(11) Uani d . . 1
H H27A 0.0459 0.4623 0.7039 0.071 Uiso calc U R 1
H H27B 0.0854 0.514 0.665 0.071 Uiso calc U R 1
H H27C 0.0704 0.5362 0.7455 0.071 Uiso calc U R 1
C C28 0.1542(2) 0.5227(2) 0.8993(3) 0.0376(10) Uani d . . 1
H H28A 0.1277 0.5603 0.8699 0.056 Uiso calc U R 1
H H28B 0.1918 0.5437 0.9332 0.056 Uiso calc U R 1
H H28C 0.1328 0.4971 0.9321 0.056 Uiso calc U R 1
C C29 0.38542(13) 0.42895(17) 0.84758(17) 0.0188(6) Uani d . . 1
C C30 0.40363(15) 0.36100(18) 0.8322(2) 0.0232(7) Uani d . . 1
H H30 0.3911 0.3424 0.7799 0.028 Uiso calc U R 1
C C31 0.44013(16) 0.32062(19) 0.8936(2) 0.0311(8) Uani d . . 1
H H31 0.4524 0.2743 0.8833 0.037 Uiso calc U R 1
C C32 0.45880(16) 0.34794(19) 0.9702(2) 0.0300(8) Uani d . . 1
H H32 0.4838 0.3203 1.0119 0.036 Uiso calc U R 1
C C33 0.44102(15) 0.41509(18) 0.98568(19) 0.0259(7) Uani d . . 1
H H33 0.4542 0.4338 1.0378 0.031 Uiso calc U R 1
C C34 0.40387(14) 0.45527(18) 0.92498(18) 0.0219(7) Uani d . . 1
H H34 0.3909 0.501 0.9361 0.026 Uiso calc U R 1
C C35 0.35805(15) 0.45790(18) 0.68329(18) 0.0221(7) Uani d . . 1
C C36 0.31465(16) 0.43029(18) 0.61707(19) 0.0259(7) Uani d . . 1
H H36 0.2727 0.4278 0.6161 0.031 Uiso calc U R 1
C C37 0.33359(18) 0.4066(2) 0.5529(2) 0.0334(8) Uani d . . 1
H H37 0.3043 0.3883 0.5075 0.04 Uiso calc U R 1
C C38 0.39414(18) 0.40928(19) 0.5544(2) 0.0333(8) Uani d . . 1
H H38 0.4067 0.3917 0.5107 0.04 Uiso calc U R 1
C C39 0.43721(18) 0.4374(2) 0.6191(2) 0.0346(8) Uani d . . 1
H H39 0.479 0.4396 0.6196 0.042 Uiso calc U R 1
C C40 0.41911(15) 0.4624(2) 0.6833(2) 0.0294(7) Uani d . . 1
H H40 0.4484 0.4826 0.7273 0.035 Uiso calc U R 1

loop_
_atom_site_aniso_label
_atom_site_aniso_U_11
_atom_site_aniso_U_22
_atom_site_aniso_U_33
_atom_site_aniso_U_12
_atom_site_aniso_U_13
_atom_site_aniso_U_23
Ir1 0.01493(9) 0.02024(10) 0.01556(9) 0.00163(4) 0.00371(6) 0.00283(4)
P1 0.0172(4) 0.0182(4) 0.0130(4) 0.0018(3) 0.0052(3) 0.0019(3)
Cl1 0.0288(4) 0.0392(5) 0.0194(4) 0.0088(4) 0.0053(3) 0.0100(3)
N1 0.0146(12) 0.0196(13) 0.0218(13) -0.0004(10) 0.0059(10) 0.0034(11)
C1 0.0193(15) 0.0191(15) 0.0163(14) 0.0006(12) 0.0067(12) 0.0084(12)
C2 0.0234(17) 0.0216(17) 0.0298(17) 0.0041(13) 0.0095(14) 0.0066(14)
C3 0.0347(19) 0.0161(16) 0.0407(19) 0.0051(14) 0.0192(16) 0.0061(15)
C4 0.041(2) 0.028(2) 0.056(2) 0.0033(17) 0.0202(19) -0.0056(18)
C5 0.059(3) 0.030(2) 0.081(3) 0.002(2) 0.047(3) -0.012(2)
C6 0.039(2) 0.032(2) 0.082(3) 0.0156(18) 0.034(2) 0.012(2)
C7 0.034(2) 0.040(2) 0.057(3) 0.0127(18) 0.0190(19) 0.019(2)
C8 0.0299(19) 0.0301(19) 0.0370(19) 0.0127(15) 0.0150(16) 0.0104(16)
S1 0.0193(4) 0.0215(4) 0.0193(4) -0.0016(3) 0.0035(3) 0.0026(3)
O1 0.0340(13) 0.0307(13) 0.0191(11) -0.0063(10) 0.0057(10) -0.0007(10)
O2 0.0192(11) 0.0288(13) 0.0373(13) 0.0018(10) 0.0057(10) 0.0066(11)
C9 0.0204(15) 0.0206(16) 0.0208(15) 0.0014(13) 0.0069(12) 0.0026(13)
C10 0.045(2) 0.031(2) 0.0196(16) -0.0132(17) 0.0051(15) -0.0032(14)
C11 0.051(2) 0.028(2) 0.0290(19) -0.0166(17) 0.0102(17) -0.0015(15)
C12 0.0214(16) 0.0231(17) 0.0240(16) 0.0033(13) 0.0090(13) 0.0024(13)
C13 0.047(2) 0.031(2) 0.0217(17) -0.0145(17) -0.0009(15) 0.0030(15)
C14 0.050(2) 0.0243(19) 0.0254(17) -0.0119(17) -0.0005(16) 0.0001(15)
C15 0.0230(17) 0.0297(18) 0.0267(17) 0.0014(14) 0.0046(14) 0.0077(14)
C16 0.0246(17) 0.0252(17) 0.0229(16) 0.0004(14) 0.0059(13) 0.0034(13)
C17 0.0264(18) 0.035(2) 0.0258(17) -0.0003(15) 0.0071(14) 0.0082(15)
C18 0.030(2) 0.055(3) 0.037(2) 0.0015(18) 0.0101(16) 0.0204(19)
C19 0.0166(15) 0.0255(17) 0.0237(15) 0.0002(13) 0.0079(12) 0.0113(13)
C20 0.0257(17) 0.0258(18) 0.0322(17) -0.0041(14) 0.0141(14) 0.0010(14)
C21 0.0226(17) 0.0317(19) 0.0316(18) -0.0098(14) 0.0043(14) -0.0024(15)
C22 0.0128(15) 0.039(2) 0.0292(17) 0.0003(15) 0.0044(13) 0.0149(16)
C23 0.0229(17) 0.0274(18) 0.0233(16) 0.0014(14) 0.0099(14) 0.0155(14)
C24 0.0253(17) 0.038(2) 0.0273(17) -0.0012(15) 0.0052(14) 0.0161(15)
C25 0.036(2) 0.0216(19) 0.061(2) -0.0050(16) 0.0225(19) -0.0027(18)
C26 0.045(2) 0.063(3) 0.038(2) -0.022(2) 0.0063(19) -0.010(2)
C27 0.022(2) 0.060(3) 0.057(3) 0.0047(18) 0.005(2) 0.021(2)
C28 0.046(2) 0.035(2) 0.042(2) 0.0127(17) 0.028(2) 0.0124(17)
C29 0.0176(15) 0.0216(16) 0.0169(14) 0.0000(12) 0.0043(12) 0.0029(12)
C30 0.0219(16) 0.0225(17) 0.0249(16) -0.0003(13) 0.0061(13) 0.0013(13)
C31 0.0319(19) 0.0197(17) 0.041(2) 0.0050(14) 0.0083(16) 0.0050(15)
C32 0.0248(17) 0.032(2) 0.0288(17) 0.0016(15) 0.0009(14) 0.0142(15)
C33 0.0256(17) 0.0301(19) 0.0198(15) -0.0014(14) 0.0024(13) 0.0040(14)
C34 0.0224(16) 0.0219(17) 0.0225(15) 0.0003(13) 0.0082(13) 0.0006(13)
C35 0.0278(17) 0.0212(16) 0.0173(14) 0.0057(14) 0.0061(13) 0.0031(13)
C36 0.0301(18) 0.0254(18) 0.0221(16) 0.0022(14) 0.0068(14) -0.0030(14)
C37 0.046(2) 0.033(2) 0.0186(16) 0.0052(17) 0.0042(15) -0.0028(14)
C38 0.055(2) 0.0270(18) 0.0257(17) 0.0099(17) 0.0248(17) 0.0063(15)
C39 0.037(2) 0.041(2) 0.0343(19) 0.0032(17) 0.0223(16) 0.0007(17)
C40 0.0232(17) 0.041(2) 0.0264(17) -0.0014(16) 0.0105(14) -0.0045(16)

loop_
_atom_type_symbol
_atom_type_description
_atom_type_scat_dispersion_real
_atom_type_scat_dispersion_imag
_atom_type_scat_source
C C 0.0033 0.0016 'International Tables Vol C Tables 4.2.6.8 and 6.1.1.4'
H H 0.0000 0.0000 'International Tables Vol C Tables 4.2.6.8 and 6.1.1.4'
N N 0.0061 0.0033 'International Tables Vol C Tables 4.2.6.8 and 6.1.1.4'
O O 0.0106 0.0060 'International Tables Vol C Tables 4.2.6.8 and 6.1.1.4'
P P 0.1023 0.0942 'International Tables Vol C Tables 4.2.6.8 and 6.1.1.4'
S S 0.1246 0.1234 'International Tables Vol C Tables 4.2.6.8 and 6.1.1.4'
Cl Cl 0.1484 0.1585 'International Tables Vol C Tables 4.2.6.8 and 6.1.1.4'
Ir Ir -1.4442 7.9887 'International Tables Vol C Tables 4.2.6.8 and 6.1.1.4'

loop_
_geom_angle_atom_site_label_1
_geom_angle_atom_site_label_2
_geom_angle_atom_site_label_3
_geom_angle
C1 Ir1 C19 113.62(12)
C1 Ir1 C21 164.48(13)
C19 Ir1 C21 63.32(13)
C1 Ir1 C20 148.27(12)
C19 Ir1 C20 38.42(13)
C21 Ir1 C20 36.96(13)
C1 Ir1 P1 69.21(9)
C19 Ir1 P1 107.53(8)
C21 Ir1 P1 126.27(10)
C20 Ir1 P1 101.24(9)
C1 Ir1 C22 126.66(13)
C19 Ir1 C22 62.59(12)
C21 Ir1 C22 37.84(14)
C20 Ir1 C22 62.25(13)
P1 Ir1 C22 163.06(11)
C1 Ir1 C23 105.31(12)
C19 Ir1 C23 37.63(12)
C21 Ir1 C23 62.41(13)
C20 Ir1 C23 62.60(12)
P1 Ir1 C23 141.45(8)
C22 Ir1 C23 36.54(12)
C1 Ir1 Cl1 84.67(8)
C19 Ir1 Cl1 156.05(9)
C21 Ir1 Cl1 94.83(9)
C20 Ir1 Cl1 126.76(9)
P1 Ir1 Cl1 93.09(3)
C22 Ir1 Cl1 94.35(9)
C23 Ir1 Cl1 125.01(8)
N1 P1 C35 115.19(14)
N1 P1 C29 107.18(14)
C35 P1 C29 103.13(14)
N1 P1 Ir1 88.48(9)
C35 P1 Ir1 121.90(11)
C29 P1 Ir1 120.02(10)
C1 N1 S1 130.2(2)
C1 N1 P1 100.26(19)
S1 N1 P1 129.49(16)
C2 C1 N1 120.9(3)
C2 C1 Ir1 137.2(2)
N1 C1 Ir1 101.91(19)
C1 C2 C3 125.9(3)
C1 C2 H2 117.0
C3 C2 H2 117.0
C4 C3 C8 117.7(3)
C4 C3 C2 120.2(3)
C8 C3 C2 122.1(3)
C5 C4 C3 121.3(4)
C5 C4 H4 119.3
C3 C4 H4 119.3
C6 C5 C4 120.3(4)
C6 C5 H5 119.8
C4 C5 H5 119.8
C5 C6 C7 119.4(4)
C5 C6 H6 120.3
C7 C6 H6 120.3
C6 C7 C8 120.8(4)
C6 C7 H7 119.6
C8 C7 H7 119.6
C7 C8 C3 120.5(4)
C7 C8 H8 119.7
C3 C8 H8 119.7
O2 S1 O1 118.00(15)
O2 S1 N1 106.14(14)
O1 S1 N1 109.58(14)
O2 S1 C9 109.18(15)
O1 S1 C9 106.97(15)
N1 S1 C9 106.44(14)
C10 C9 C14 120.0(3)
C10 C9 S1 117.2(2)
C14 C9 S1 122.7(3)
C9 C10 C11 120.3(3)
C9 C10 H10 119.8
C11 C10 H10 119.8
C10 C11 C12 121.1(3)
C10 C11 H11 119.5
C12 C11 H11 119.5
C13 C12 C11 117.2(3)
C13 C12 C15 121.4(3)
C11 C12 C15 121.4(3)
C14 C13 C12 122.4(3)
C14 C13 H13 118.8
C12 C13 H13 118.8
C9 C14 C13 118.8(3)
C9 C14 H14 120.6
C13 C14 H14 120.6
C12 C15 C16 113.8(3)
C12 C15 H15A 108.8
C16 C15 H15A 108.8
C12 C15 H15B 108.8
C16 C15 H15B 108.8
H15A C15 H15B 107.7
C17 C16 C15 112.9(3)
C17 C16 H16A 109.0
C15 C16 H16A 109.0
C17 C16 H16B 109.0
C15 C16 H16B 109.0
H16A C16 H16B 107.8
C18 C17 C16 113.2(3)
C18 C17 H17A 108.9
C16 C17 H17A 108.9
C18 C17 H17B 108.9
C16 C17 H17B 108.9
H17A C17 H17B 107.8
C17 C18 H18A 109.5
C17 C18 H18B 109.5
H18A C18 H18B 109.5
C17 C18 H18C 109.5
H18A C18 H18C 109.5
H18B C18 H18C 109.5
C23 C19 C20 108.2(3)
C23 C19 C24 124.5(3)
C20 C19 C24 125.8(3)
C23 C19 Ir1 74.96(18)
C20 C19 Ir1 72.80(18)
C24 C19 Ir1 129.3(2)
C21 C20 C19 107.6(3)
C21 C20 C25 126.4(3)
C19 C20 C25 125.9(3)
C21 C20 Ir1 71.3(2)
C19 C20 Ir1 68.78(18)
C25 C20 Ir1 127.8(2)
C20 C21 C22 108.2(3)
C20 C21 C26 126.3(4)
C22 C21 C26 125.5(3)
C20 C21 Ir1 71.70(19)
C22 C21 Ir1 72.49(19)
C26 C21 Ir1 123.5(3)
C23 C22 C21 108.2(3)
C23 C22 C27 127.9(4)
C21 C22 C27 123.6(4)
C23 C22 Ir1 72.23(18)
C21 C22 Ir1 69.68(18)
C27 C22 Ir1 128.0(3)
C22 C23 C19 107.4(3)
C22 C23 C28 127.4(3)
C19 C23 C28 125.1(3)
C22 C23 Ir1 71.23(18)
C19 C23 Ir1 67.41(17)
C28 C23 Ir1 129.3(3)
C19 C24 H24A 109.5
C19 C24 H24B 109.5
H24A C24 H24B 109.5
C19 C24 H24C 109.5
H24A C24 H24C 109.5
H24B C24 H24C 109.5
C20 C25 H25A 109.5
C20 C25 H25B 109.5
H25A C25 H25B 109.5
C20 C25 H25C 109.5
H25A C25 H25C 109.5
H25B C25 H25C 109.5
C21 C26 H26A 109.5
C21 C26 H26B 109.5
H26A C26 H26B 109.5
C21 C26 H26C 109.5
H26A C26 H26C 109.5
H26B C26 H26C 109.5
C22 C27 H27A 109.5
C22 C27 H27B 109.5
H27A C27 H27B 109.5
C22 C27 H27C 109.5
H27A C27 H27C 109.5
H27B C27 H27C 109.5
C23 C28 H28A 109.5
C23 C28 H28B 109.5
H28A C28 H28B 109.5
C23 C28 H28C 109.5
H28A C28 H28C 109.5
H28B C28 H28C 109.5
C30 C29 C34 119.3(3)
C30 C29 P1 120.4(2)
C34 C29 P1 120.2(2)
C31 C30 C29 119.8(3)
C31 C30 H30 120.1
C29 C30 H30 120.1
C30 C31 C32 120.2(3)
C30 C31 H31 119.9
C32 C31 H31 119.9
C33 C32 C31 120.2(3)
C33 C32 H32 119.9
C31 C32 H32 119.9
C32 C33 C34 120.0(3)
C32 C33 H33 120.0
C34 C33 H33 120.0
C33 C34 C29 120.5(3)
C33 C34 H34 119.7
C29 C34 H34 119.7
C40 C35 C36 119.7(3)
C40 C35 P1 121.8(2)
C36 C35 P1 118.3(3)
C37 C36 C35 119.3(3)
C37 C36 H36 120.4
C35 C36 H36 120.4
C38 C37 C36 120.6(3)
C38 C37 H37 119.7
C36 C37 H37 119.7
C37 C38 C39 120.5(3)
C37 C38 H38 119.7
C39 C38 H38 119.7
C38 C39 C40 119.8(3)
C38 C39 H39 120.1
C40 C39 H39 120.1
C39 C40 C35 120.1(3)
C39 C40 H40 120.0
C35 C40 H40 120.0

loop_
_geom_bond_atom_site_label_1
_geom_bond_atom_site_label_2
_geom_bond_distance
Ir1 C1 2.077(3)
Ir1 C19 2.178(3)
Ir1 C21 2.227(3)
Ir1 C20 2.232(3)
Ir1 P1 2.2317(8)
Ir1 C22 2.265(3)
Ir1 C23 2.278(3)
Ir1 Cl1 2.4083(8)
P1 N1 1.717(3)
P1 C35 1.806(3)
P1 C29 1.811(3)
N1 C1 1.468(4)
N1 S1 1.653(3)
C1 C2 1.338(5)
C2 C3 1.466(5)
C2 H2 0.95
C3 C4 1.393(5)
C3 C8 1.401(5)
C4 C5 1.389(6)
C4 H4 0.95
C5 C6 1.378(7)
C5 H5 0.95
C6 C7 1.379(6)
C6 H6 0.95
C7 C8 1.392(5)
C7 H7 0.95
C8 H8 0.95
S1 O2 1.429(2)
S1 O1 1.436(2)
S1 C9 1.762(3)
C9 C10 1.373(5)
C9 C14 1.382(5)
C10 C11 1.382(5)
C10 H10 0.95
C11 C12 1.387(5)
C11 H11 0.95
C12 C13 1.384(5)
C12 C15 1.512(4)
C13 C14 1.383(5)
C13 H13 0.95
C14 H14 0.95
C15 C16 1.526(5)
C15 H15A 0.99
C15 H15B 0.99
C16 C17 1.523(4)
C16 H16A 0.99
C16 H16B 0.99
C17 C18 1.517(5)
C17 H17A 0.99
C17 H17B 0.99
C18 H18A 0.98
C18 H18B 0.98
C18 H18C 0.98
C19 C23 1.440(5)
C19 C20 1.452(5)
C19 C24 1.503(4)
C20 C21 1.413(5)
C20 C25 1.498(5)
C21 C22 1.457(5)
C21 C26 1.511(5)
C22 C23 1.424(5)
C22 C27 1.493(5)
C23 C28 1.493(5)
C24 H24A 0.98
C24 H24B 0.98
C24 H24C 0.98
C25 H25A 0.98
C25 H25B 0.98
C25 H25C 0.98
C26 H26A 0.98
C26 H26B 0.98
C26 H26C 0.98
C27 H27A 0.98
C27 H27B 0.98
C27 H27C 0.98
C28 H28A 0.98
C28 H28B 0.98
C28 H28C 0.98
C29 C30 1.397(5)
C29 C34 1.399(4)
C30 C31 1.392(5)
C30 H30 0.95
C31 C32 1.394(5)
C31 H31 0.95
C32 C33 1.379(5)
C32 H32 0.95
C33 C34 1.388(5)
C33 H33 0.95
C34 H34 0.95
C35 C40 1.391(5)
C35 C36 1.401(5)
C36 C37 1.388(5)
C36 H36 0.95
C37 C38 1.371(5)
C37 H37 0.95
C38 C39 1.385(6)
C38 H38 0.95
C39 C40 1.386(5)
C39 H39 0.95
C40 H40 0.95
